data_7715461
loop_
_publ_author_name
'Kidd, Steven R.'
'Zhou, Wen'
'Warren, Jeffrey J.'
'Leznoff, Daniel B.'

_publ_section_title
;
 Inducing ring distortions in unsubstituted metallophthalocyanines using
 axial N-heterocyclic carbenes.
;
_journal_issue 15
_journal_name_full 'Dalton transactions (Cambridge, England : 2003)'
_journal_page_first 6537
_journal_page_last 6546
_journal_paper_doi 10.1039/d4dt00528g
_journal_volume 53
_journal_year 2024
_chemical_formula_moiety 'C50 H48 Fe N12, 3(C7 H8)'
_chemical_formula_sum 'C71 H72 Fe N12'
_chemical_formula_weight 1149.25
_space_group_crystal_system monoclinic
_space_group_IT_number 14
_space_group_name_Hall '-P 2ybc'
_space_group_name_H-M_alt 'P 1 21/c 1'
_atom_sites_solution_hydrogens geom
_atom_sites_solution_primary iterative
_audit_creation_date 2023-07-19
_audit_creation_method
;
Olex2 1.5
(compiled 2023.03.06 svn.rbb2c1857 for OlexSys, GUI svn.r6748)
;
_audit_update_record
;
2024-02-12 deposited with the CCDC.	2024-03-12 downloaded from the CCDC.
;
_cell_angle_alpha 90
_cell_angle_beta 90.504(5)
_cell_angle_gamma 90
_cell_formula_units_Z 4
_cell_length_a 16.3865(15)
_cell_length_b 19.1511(16)
_cell_length_c 19.3050(17)
_cell_measurement_reflns_used 9974
_cell_measurement_temperature 190(2)
_cell_measurement_theta_max 63.50
_cell_measurement_theta_min 4.21
_cell_volume 6058.1(9)
_computing_molecular_graphics 'Olex2 1.5 (Dolomanov et al., 2009)'
_computing_publication_material 'Olex2 1.5 (Dolomanov et al., 2009)'
_computing_structure_refinement 'olex2.refine 1.5 (Bourhis et al., 2015)'
_computing_structure_solution 'olex2.solve 1.5 (Bourhis et al., 2015)'
_diffrn_ambient_temperature 190.00
_diffrn_measured_fraction_theta_full 0.961
_diffrn_measured_fraction_theta_max 0.961
_diffrn_measurement_device_type 'Bruker APEX-II CCD'
_diffrn_measurement_method '\f and \w scans'
_diffrn_radiation_type CuK\a
_diffrn_radiation_wavelength 1.54178
_diffrn_reflns_av_R_equivalents 0.1278
_diffrn_reflns_av_unetI/netI 0.1018
_diffrn_reflns_Laue_measured_fraction_full 0.961
_diffrn_reflns_Laue_measured_fraction_max 0.961
_diffrn_reflns_limit_h_max 18
_diffrn_reflns_limit_h_min -19
_diffrn_reflns_limit_k_max 22
_diffrn_reflns_limit_k_min -22
_diffrn_reflns_limit_l_max 22
_diffrn_reflns_limit_l_min -22
_diffrn_reflns_number 99114
_diffrn_reflns_point_group_measured_fraction_full 0.961
_diffrn_reflns_point_group_measured_fraction_max 0.961
_diffrn_reflns_theta_full 65.574
_diffrn_reflns_theta_max 65.574
_diffrn_reflns_theta_min 3.250
_diffrn_standards_number 0
_exptl_absorpt_coefficient_mu 2.410
_exptl_absorpt_correction_T_max 0.7525
_exptl_absorpt_correction_T_min 0.4405
_exptl_absorpt_correction_type multi-scan
_exptl_absorpt_process_details
;
SADABS-2016/2 (Bruker,2016/2) was used for absorption correction.
wR2(int) was 0.1646 before and 0.1157 after correction.
The Ratio of minimum to maximum transmission is 0.5854.
The \l/2 correction factor is Not present.
;
_exptl_crystal_colour Green
_exptl_crystal_density_diffrn 1.260
_exptl_crystal_description Block
_exptl_crystal_F_000 2432
_exptl_crystal_size_max 0.532
_exptl_crystal_size_mid 0.322
_exptl_crystal_size_min 0.124
_refine_diff_density_max 0.450
_refine_diff_density_min -0.841
_refine_diff_density_rms 0.087
_refine_ls_extinction_method none
_refine_ls_goodness_of_fit_ref 1.050
_refine_ls_hydrogen_treatment constr
_refine_ls_matrix_type full
_refine_ls_number_parameters 809
_refine_ls_number_reflns 10054
_refine_ls_number_restraints 348
_refine_ls_restrained_S_all 1.054
_refine_ls_R_factor_all 0.0866
_refine_ls_R_factor_gt 0.0723
_refine_ls_shift/su_max 0.001
_refine_ls_shift/su_mean 0.000
_refine_ls_structure_factor_coef Fsqd
_refine_ls_weighting_details 'w=1/[\s^2^(Fo^2^)+(0.1195P)^2^+1.5375P] where P=(Fo^2^+2Fc^2^)/3'
_refine_ls_weighting_scheme calc
_refine_ls_wR_factor_gt 0.1824
_refine_ls_wR_factor_ref 0.1956
_reflns_Friedel_coverage 0.000
_reflns_number_gt 8038
_reflns_number_total 10054
_reflns_threshold_expression 'I > 2\s(I)'
_cod_data_source_file d4dt00528g2.cif
_cod_data_source_block cu_SK_FePc_NHC_GB_Tol_0m_a
_cod_depositor_comments 'Adding full bibliography for 7715459--7715462.cif.'
_cod_original_cell_volume 6058.0(9)
_cod_database_code 7715461
_shelx_shelxl_version_number 2018/3
_shelx_space_group_comment
;
The symmetry employed for this shelxl refinement is uniquely defined
by the following loop, which should always be used as a source of
symmetry information in preference to the above space-group names.
They are only intended as comments.
;
_olex2_refinement_description
;
1. Fixed Uiso
 At 1.2 times of:
  All C(H) groups
 At 1.5 times of:
  All C(H,H,H) groups
2. Uiso/Uaniso restraints and constraints
C51 \\sim C52 \\sim C53 \\sim C54 \\sim C55 \\sim C56 \\sim C57 \\sim C64:
within 2A with sigma of 0.04 and sigma for terminal atoms of 0.08 within 2A
C65 \\sim C66 \\sim C67 \\sim C68 \\sim C69 \\sim C70 \\sim C71 \\sim C72 \\sim
C73 \\sim C74 \\sim C75 \\sim C76: within 2A with sigma of 0.04 and sigma for
terminal atoms of 0.08 within 2A
Uanis(C51) \\sim Ueq, Uanis(C52) \\sim Ueq, Uanis(C53) \\sim Ueq, Uanis(C54)
\\sim Ueq, Uanis(C55) \\sim Ueq, Uanis(C56) \\sim Ueq, Uanis(C57) \\sim Ueq,
Uanis(C64) \\sim Ueq: with sigma of 0.01 and sigma for terminal atoms of 0.02
Uanis(C65) \\sim Ueq, Uanis(C66) \\sim Ueq, Uanis(C67) \\sim Ueq, Uanis(C68)
\\sim Ueq, Uanis(C69) \\sim Ueq, Uanis(C70) \\sim Ueq, Uanis(C71) \\sim Ueq,
Uanis(C72) \\sim Ueq, Uanis(C73) \\sim Ueq, Uanis(C74) \\sim Ueq, Uanis(C75)
\\sim Ueq, Uanis(C76) \\sim Ueq: with sigma of 0.01 and sigma for terminal
atoms of 0.02
3. Others
 Sof(C67)=Sof(H67)=Sof(C69)=Sof(C71)=Sof(H71)=Sof(C72)=Sof(H72)=Sof(C73)=
 Sof(H73)=Sof(C74)=Sof(H74)=Sof(C78)=Sof(H78A)=Sof(H78B)=Sof(H78C)=1-FVAR(1)
 Sof(C76)=Sof(C75)=Sof(H75)=Sof(C65)=Sof(H65)=Sof(C66)=Sof(H66)=Sof(C68)=
 Sof(H68)=Sof(C70)=Sof(H70)=Sof(C77)=Sof(H77A)=Sof(H77B)=Sof(H77C)=FVAR(1)
4.a Ternary CH refined with riding coordinates:
 C36(H36), C39(H39), C45(H45), C48(H48)
4.b Aromatic/amide H refined with riding coordinates:
 C3(H3), C4(H4), C5(H5), C6(H6), C11(H11), C12(H12), C13(H13), C14(H14),
 C19(H19), C20(H20), C21(H21), C22(H22), C27(H27), C28(H28), C29(H29), C30(H30),
  C34(H34), C35(H35), C43(H43), C44(H44), C51(H51), C52(H52), C53(H53),
 C55(H55), C56(H56), C58(H58), C59(H59), C60(H60), C62(H62), C63(H63), C75(H75),
  C65(H65), C66(H66), C68(H68), C70(H70), C67(H67), C71(H71), C72(H72),
 C73(H73), C74(H74)
4.c Fitted hexagon refined as free rotating group:
 C76(C75,C65,C66,C68,C70), C67(C69,C71,C72,C73,C74)
4.d Idealised Me refined as rotating group:
 C37(H37A,H37B,H37C), C38(H38A,H38B,H38C), C40(H40A,H40B,H40C), C41(H41A,H41B,
 H41C), C46(H46A,H46B,H46C), C47(H47A,H47B,H47C), C49(H49A,H49B,H49C), C50(H50A,
 H50B,H50C), C57(H57A,H57B,H57C), C64(H64A,H64B,H64C), C77(H77A,H77B,H77C),
 C78(H78A,H78B,H78C)
;
_olex2_submission_special_instructions 'No special instructions were received'

loop_
_space_group_symop_operation_xyz
'x, y, z'
'-x, y+1/2, -z+1/2'
'-x, -y, -z'
'x, -y-1/2, z-1/2'

loop_
_atom_site_label
_atom_site_type_symbol
_atom_site_fract_x
_atom_site_fract_y
_atom_site_fract_z
_atom_site_U_iso_or_equiv
_atom_site_adp_type
_atom_site_occupancy
_atom_site_site_symmetry_order
_atom_site_calc_flag
_atom_site_refinement_flags_posn
_atom_site_refinement_flags_adp
_atom_site_refinement_flags_occupancy
_atom_site_disorder_assembly
_atom_site_disorder_group
Fe1 Fe 0.17194(3) 0.59754(2) 0.32514(2) 0.03496(18) Uani 1 1 d . . . . .
N1 N 0.15251(15) 0.58940(12) 0.22777(13) 0.0380(6) Uani 1 1 d . . . . .
C1 C 0.17813(18) 0.53560(15) 0.18598(15) 0.0385(7) Uani 1 1 d . . . . .
N2 N 0.06540(16) 0.68992(13) 0.20892(13) 0.0408(6) Uani 1 1 d . . . . .
C2 C 0.14649(19) 0.54636(16) 0.11554(15) 0.0418(7) Uani 1 1 d . . . . .
N3 N 0.08716(15) 0.66532(12) 0.33115(12) 0.0374(5) Uani 1 1 d . . . . .
C3 C 0.1504(2) 0.50635(18) 0.05534(16) 0.0502(8) Uani 1 1 d . . . . .
H3 H 0.181330 0.464436 0.053891 0.060 Uiso 1 1 calc R U . . .
N4 N 0.07427(15) 0.67450(13) 0.45596(13) 0.0410(6) Uani 1 1 d . . . . .
C4 C 0.1078(2) 0.5297(2) -0.00201(18) 0.0582(9) Uani 1 1 d . . . . .
H4 H 0.108235 0.502677 -0.043261 0.070 Uiso 1 1 calc R U . . .
N5 N 0.19283(15) 0.60764(12) 0.42232(13) 0.0367(6) Uani 1 1 d . . . . .
C5 C 0.0638(2) 0.5924(2) -0.00084(18) 0.0566(9) Uani 1 1 d . . . . .
H5 H 0.034544 0.606723 -0.041071 0.068 Uiso 1 1 calc R U . . .
N6 N 0.31968(16) 0.54323(13) 0.43182(13) 0.0432(6) Uani 1 1 d . . . . .
C6 C 0.0623(2) 0.63369(18) 0.05768(16) 0.0471(8) Uani 1 1 d . . . . .
H6 H 0.033963 0.676971 0.058021 0.056 Uiso 1 1 calc R U . . .
N7 N 0.25515(15) 0.52864(13) 0.31910(12) 0.0381(6) Uani 1 1 d . . . . .
C7 C 0.10366(19) 0.60965(17) 0.11612(16) 0.0417(7) Uani 1 1 d . . . . .
N8 N 0.22810(15) 0.48395(13) 0.20354(12) 0.0395(6) Uani 1 1 d . . . . .
C8 C 0.10784(19) 0.63525(15) 0.18752(15) 0.0392(7) Uani 1 1 d . . . . .
N9 N 0.32577(16) 0.67739(13) 0.26049(13) 0.0443(6) Uani 1 1 d . . . . .
C9 C 0.05304(19) 0.70106(16) 0.27627(16) 0.0413(7) Uani 1 1 d . . . . .
N10 N 0.27231(16) 0.74112(13) 0.33883(13) 0.0431(6) Uani 1 1 d . . . . .
C10 C -0.00886(19) 0.74914(16) 0.30195(17) 0.0438(7) Uani 1 1 d . . . . .
N11 N 0.08919(16) 0.46081(13) 0.39179(13) 0.0420(6) Uani 1 1 d . . . . .
C11 C -0.0583(2) 0.79741(17) 0.2686(2) 0.0544(9) Uani 1 1 d . . . . .
H11 H -0.054362 0.805325 0.220175 0.065 Uiso 1 1 calc R U . . .
N12 N 0.00951(16) 0.50401(13) 0.31556(13) 0.0423(6) Uani 1 1 d . . . . .
C12 C -0.1135(3) 0.8335(2) 0.3083(2) 0.0654(10) Uani 1 1 d . . . . .
H12 H -0.147487 0.867701 0.287093 0.078 Uiso 1 1 calc R U . . .
C13 C -0.1205(3) 0.8208(2) 0.3793(2) 0.0702(12) Uani 1 1 d . . . . .
H13 H -0.160714 0.845275 0.404775 0.084 Uiso 1 1 calc R U . . .
C14 C -0.0705(2) 0.77359(19) 0.4136(2) 0.0571(9) Uani 1 1 d . . . . .
H14 H -0.074901 0.765939 0.462097 0.069 Uiso 1 1 calc R U . . .
C15 C -0.01352(19) 0.73778(16) 0.37381(17) 0.0441(7) Uani 1 1 d . . . . .
C16 C 0.04984(18) 0.68732(15) 0.39103(16) 0.0395(7) Uani 1 1 d . . . . .
C17 C 0.14438(19) 0.64162(15) 0.46912(15) 0.0383(7) Uani 1 1 d . . . . .
C18 C 0.18463(19) 0.64356(15) 0.53674(14) 0.0392(7) Uani 1 1 d . . . . .
C19 C 0.1659(2) 0.67555(16) 0.59866(16) 0.0457(7) Uani 1 1 d . . . . .
H19 H 0.116251 0.700508 0.603998 0.055 Uiso 1 1 calc R U . . .
C20 C 0.2216(2) 0.67022(18) 0.65286(17) 0.0530(8) Uani 1 1 d . . . . .
H20 H 0.209858 0.691893 0.695893 0.064 Uiso 1 1 calc R U . . .
C21 C 0.2939(2) 0.63404(19) 0.64552(17) 0.0566(9) Uani 1 1 d . . . . .
H21 H 0.330423 0.630704 0.683872 0.068 Uiso 1 1 calc R U . . .
C22 C 0.3145(2) 0.60228(17) 0.58307(18) 0.0500(8) Uani 1 1 d . . . . .
H22 H 0.364248 0.577338 0.578284 0.060 Uiso 1 1 calc R U . . .
C23 C 0.2596(2) 0.60843(16) 0.52802(16) 0.0417(7) Uani 1 1 d . . . . .
C24 C 0.26184(19) 0.58555(16) 0.45650(16) 0.0402(7) Uani 1 1 d . . . . .
C25 C 0.31310(19) 0.51431(16) 0.36940(16) 0.0418(7) Uani 1 1 d . . . . .
C26 C 0.36403(19) 0.45638(16) 0.34590(16) 0.0442(7) Uani 1 1 d . . . . .
C27 C 0.4295(2) 0.4213(2) 0.3759(2) 0.0582(9) Uani 1 1 d . . . . .
H27 H 0.450913 0.434957 0.419695 0.070 Uiso 1 1 calc R U . . .
C28 C 0.4623(2) 0.3658(2) 0.3399(2) 0.0670(11) Uani 1 1 d . . . . .
H28 H 0.507079 0.340925 0.359525 0.080 Uiso 1 1 calc R U . . .
C29 C 0.4314(2) 0.3456(2) 0.2757(2) 0.0669(10) Uani 1 1 d . . . . .
H29 H 0.455462 0.307224 0.252207 0.080 Uiso 1 1 calc R U . . .
C30 C 0.3665(2) 0.38017(18) 0.24535(19) 0.0534(8) Uani 1 1 d . . . . .
H30 H 0.345732 0.366590 0.201259 0.064 Uiso 1 1 calc R U . . .
C31 C 0.33250(19) 0.43545(16) 0.28145(16) 0.0426(7) Uani 1 1 d . . . . .
C32 C 0.26552(18) 0.48269(15) 0.26479(16) 0.0390(7) Uani 1 1 d . . . . .
C33 C 0.26131(19) 0.67815(16) 0.30565(15) 0.0398(7) Uani 1 1 d . . . . .
C34 C 0.3400(2) 0.77678(19) 0.31461(18) 0.0538(9) Uani 1 1 d . . . . .
H34 H 0.359060 0.821082 0.329827 0.065 Uiso 1 1 calc R U . . .
C35 C 0.3727(2) 0.73699(19) 0.26608(19) 0.0534(9) Uani 1 1 d . . . . .
H35 H 0.419951 0.747561 0.239893 0.064 Uiso 1 1 calc R U . . .
C36 C 0.2187(2) 0.77562(16) 0.38872(16) 0.0468(8) Uani 1 1 d . . . . .
H36 H 0.173926 0.742393 0.400708 0.056 Uiso 1 1 calc R U . . .
C37 C 0.2646(3) 0.7941(2) 0.45523(19) 0.0627(10) Uani 1 1 d . . . . .
H37A H 0.290694 0.752037 0.474110 0.094 Uiso 1 1 calc R U . . .
H37B H 0.226277 0.812869 0.489143 0.094 Uiso 1 1 calc R U . . .
H37C H 0.306427 0.829147 0.445209 0.094 Uiso 1 1 calc R U . . .
C38 C 0.1803(2) 0.83976(18) 0.35511(19) 0.0574(9) Uani 1 1 d . . . . .
H38A H 0.223105 0.873426 0.343569 0.086 Uiso 1 1 calc R U . . .
H38B H 0.141884 0.861252 0.387388 0.086 Uiso 1 1 calc R U . . .
H38C H 0.151135 0.825886 0.312761 0.086 Uiso 1 1 calc R U . . .
C39 C 0.3456(2) 0.62536(19) 0.20710(19) 0.0527(8) Uani 1 1 d . . . . .
H39 H 0.306115 0.585839 0.211476 0.063 Uiso 1 1 calc R U . . .
C40 C 0.4302(3) 0.5967(2) 0.2194(3) 0.0776(13) Uani 1 1 d . . . . .
H40A H 0.439965 0.557789 0.187593 0.116 Uiso 1 1 calc R U . . .
H40B H 0.435054 0.580195 0.267309 0.116 Uiso 1 1 calc R U . . .
H40C H 0.470516 0.633543 0.211315 0.116 Uiso 1 1 calc R U . . .
C41 C 0.3348(3) 0.6568(2) 0.13522(19) 0.0667(10) Uani 1 1 d . . . . .
H41A H 0.342607 0.620463 0.100180 0.100 Uiso 1 1 calc R U . . .
H41B H 0.375055 0.693987 0.128590 0.100 Uiso 1 1 calc R U . . .
H41C H 0.279669 0.676254 0.130612 0.100 Uiso 1 1 calc R U . . .
C42 C 0.08444(19) 0.51552(16) 0.34541(15) 0.0400(7) Uani 1 1 d . . . . .
C43 C 0.0211(2) 0.41954(18) 0.38987(18) 0.0510(8) Uani 1 1 d . . . . .
H43 H 0.011357 0.379301 0.417372 0.061 Uiso 1 1 calc R U . . .
C44 C -0.0285(2) 0.44613(18) 0.34266(18) 0.0516(8) Uani 1 1 d . . . . .
H44 H -0.080732 0.428640 0.329748 0.062 Uiso 1 1 calc R U . . .
C45 C 0.1554(2) 0.44366(17) 0.44086(16) 0.0453(7) Uani 1 1 d . . . . .
H45 H 0.199943 0.478725 0.434611 0.054 Uiso 1 1 calc R U . . .
C46 C 0.1903(3) 0.3715(2) 0.4247(2) 0.0671(11) Uani 1 1 d . . . . .
H46A H 0.206271 0.369543 0.375912 0.101 Uiso 1 1 calc R U . . .
H46B H 0.148859 0.335769 0.433575 0.101 Uiso 1 1 calc R U . . .
H46C H 0.238229 0.362809 0.454199 0.101 Uiso 1 1 calc R U . . .
C47 C 0.1251(3) 0.4496(2) 0.51476(19) 0.0664(10) Uani 1 1 d . . . . .
H47A H 0.100554 0.495726 0.521658 0.100 Uiso 1 1 calc R U . . .
H47B H 0.171094 0.443650 0.547048 0.100 Uiso 1 1 calc R U . . .
H47C H 0.084250 0.413354 0.523266 0.100 Uiso 1 1 calc R U . . .
C48 C -0.0333(2) 0.54616(18) 0.26275(16) 0.0462(8) Uani 1 1 d . . . . .
H48 H 0.003488 0.585505 0.249477 0.055 Uiso 1 1 calc R U . . .
C49 C -0.0509(3) 0.5032(2) 0.19777(19) 0.0633(10) Uani 1 1 d . . . . .
H49A H -0.076139 0.533115 0.162409 0.095 Uiso 1 1 calc R U . . .
H49B H -0.088048 0.464887 0.209103 0.095 Uiso 1 1 calc R U . . .
H49C H 0.000330 0.484062 0.180047 0.095 Uiso 1 1 calc R U . . .
C50 C -0.1100(2) 0.5775(2) 0.2935(2) 0.0591(9) Uani 1 1 d . . . . .
H50A H -0.136894 0.607408 0.258944 0.089 Uiso 1 1 calc R U . . .
H50B H -0.095474 0.605451 0.334301 0.089 Uiso 1 1 calc R U . . .
H50C H -0.147265 0.539987 0.307044 0.089 Uiso 1 1 calc R U . . .
C51 C 0.5663(5) 0.4390(4) 0.0406(5) 0.127(2) Uani 1 1 d . U . . .
H51 H 0.542114 0.421190 -0.000702 0.152 Uiso 1 1 calc R U . . .
C52 C 0.5279(4) 0.4307(3) 0.1025(5) 0.118(2) Uani 1 1 d . U . . .
H52 H 0.476561 0.407637 0.103385 0.141 Uiso 1 1 calc R U . . .
C53 C 0.5613(4) 0.4549(3) 0.1636(4) 0.1009(17) Uani 1 1 d . U . . .
H53 H 0.533665 0.447605 0.206085 0.121 Uiso 1 1 calc R U . . .
C54 C 0.6351(4) 0.4899(3) 0.1631(5) 0.116(2) Uani 1 1 d . U . . .
C55 C 0.6729(4) 0.4953(3) 0.0978(5) 0.117(2) Uani 1 1 d . U . . .
H55 H 0.725333 0.516227 0.095989 0.140 Uiso 1 1 calc R U . . .
C56 C 0.6393(5) 0.4726(4) 0.0380(5) 0.134(2) Uani 1 1 d . U . . .
H56 H 0.665917 0.479862 -0.004893 0.161 Uiso 1 1 calc R U . . .
C57 C 0.6692(6) 0.5184(5) 0.2262(6) 0.174(4) Uani 1 1 d . U . . .
H57A H 0.676766 0.568823 0.220947 0.261 Uiso 1 1 calc R U . . .
H57B H 0.721955 0.496239 0.235985 0.261 Uiso 1 1 calc R U . . .
H57C H 0.631882 0.509320 0.264613 0.261 Uiso 1 1 calc R U . . .
C58 C 0.1540(3) 0.1848(2) 0.3684(2) 0.0727(11) Uani 1 1 d . . . . .
H58 H 0.098510 0.185413 0.353719 0.087 Uiso 1 1 calc R U . . .
C59 C 0.2135(3) 0.2095(3) 0.3254(3) 0.0830(13) Uani 1 1 d . . . . .
H59 H 0.199283 0.226998 0.280876 0.100 Uiso 1 1 calc R U . . .
C60 C 0.2930(3) 0.2089(3) 0.3466(3) 0.0836(13) Uani 1 1 d . . . . .
H60 H 0.333698 0.226186 0.316271 0.100 Uiso 1 1 calc R U . . .
C61 C 0.3160(3) 0.1840(3) 0.4104(3) 0.0886(14) Uani 1 1 d . . . . .
C62 C 0.2548(3) 0.1599(3) 0.4538(3) 0.0859(14) Uani 1 1 d . . . . .
H62 H 0.268789 0.143701 0.498818 0.103 Uiso 1 1 calc R U . . .
C63 C 0.1746(3) 0.1592(2) 0.4329(2) 0.0738(11) Uani 1 1 d . . . . .
H63 H 0.133718 0.141196 0.462543 0.089 Uiso 1 1 calc R U . . .
C64 C 0.4053(4) 0.1802(5) 0.4325(4) 0.143(3) Uani 1 1 d . U . . .
H64A H 0.409905 0.154757 0.476407 0.215 Uiso 1 1 calc R U . . .
H64B H 0.426887 0.227512 0.438390 0.215 Uiso 1 1 calc R U . . .
H64C H 0.436518 0.155710 0.396851 0.215 Uiso 1 1 calc R U . . .
C76 C 0.4566(4) 0.3281(4) 0.5828(4) 0.089(3) Uani 0.547(10) 1 d G U P A 1
C75 C 0.4136(4) 0.2727(3) 0.6113(5) 0.087(3) Uani 0.547(10) 1 d G U P A 1
H75 H 0.438819 0.228214 0.615839 0.104 Uiso 0.547(10) 1 calc R U P A 1
C65 C 0.3338(4) 0.2823(4) 0.6331(5) 0.113(4) Uani 0.547(10) 1 d G U P A 1
H65 H 0.304472 0.244462 0.652639 0.136 Uiso 0.547(10) 1 calc R U P A 1
C66 C 0.2970(4) 0.3474(5) 0.6265(5) 0.126(5) Uani 0.547(10) 1 d G U P A 1
H66 H 0.242472 0.353997 0.641431 0.151 Uiso 0.547(10) 1 calc R U P A 1
C68 C 0.3400(6) 0.4028(4) 0.5980(6) 0.123(4) Uani 0.547(10) 1 d G U P A 1
H68 H 0.314819 0.447285 0.593423 0.147 Uiso 0.547(10) 1 calc R U P A 1
C70 C 0.4198(6) 0.3932(3) 0.5761(5) 0.127(5) Uani 0.547(10) 1 d G U P A 1
H70 H 0.449167 0.431039 0.556623 0.152 Uiso 0.547(10) 1 calc R U P A 1
C67 C 0.4085(8) 0.2666(4) 0.5955(7) 0.143(7) Uani 0.453(10) 1 d G U P A 2
H67 H 0.385888 0.221460 0.602195 0.171 Uiso 0.453(10) 1 calc R U P A 2
C69 C 0.3605(5) 0.3256(6) 0.6052(6) 0.092(3) Uani 0.453(10) 1 d G U P A 2
C71 C 0.3935(7) 0.3917(5) 0.5955(6) 0.122(5) Uani 0.453(10) 1 d G U P A 2
H71 H 0.360731 0.431995 0.602115 0.147 Uiso 0.453(10) 1 calc R U P A 2
C72 C 0.4746(8) 0.3988(6) 0.5760(7) 0.112(5) Uani 0.453(10) 1 d G U P A 2
H72 H 0.497167 0.443948 0.569357 0.134 Uiso 0.453(10) 1 calc R U P A 2
C73 C 0.5226(6) 0.3398(8) 0.5663(8) 0.149(9) Uani 0.453(10) 1 d G U P A 2
H73 H 0.577964 0.344657 0.553017 0.179 Uiso 0.453(10) 1 calc R U P A 2
C74 C 0.4895(7) 0.2737(6) 0.5761(9) 0.153(6) Uani 0.453(10) 1 d G U P A 2
H74 H 0.522326 0.233413 0.569436 0.183 Uiso 0.453(10) 1 calc R U P A 2
C77 C 0.5381(11) 0.3140(14) 0.5571(11) 0.164(8) Uani 0.547(10) 1 d . . P A 1
H77A H 0.534400 0.283606 0.516396 0.246 Uiso 0.547(10) 1 calc R U P A 1
H77B H 0.570439 0.290899 0.593371 0.246 Uiso 0.547(10) 1 calc R U P A 1
H77C H 0.564360 0.358084 0.544303 0.246 Uiso 0.547(10) 1 calc R U P A 1
C78 C 0.2773(12) 0.3048(12) 0.6273(14) 0.158(8) Uani 0.453(10) 1 d . . P A 2
H78A H 0.259585 0.263847 0.600725 0.237 Uiso 0.453(10) 1 calc R U P A 2
H78B H 0.239331 0.343472 0.618931 0.237 Uiso 0.453(10) 1 calc R U P A 2
H78C H 0.278234 0.293385 0.676777 0.237 Uiso 0.453(10) 1 calc R U P A 2

loop_
_atom_site_aniso_label
_atom_site_aniso_U_11
_atom_site_aniso_U_22
_atom_site_aniso_U_33
_atom_site_aniso_U_23
_atom_site_aniso_U_13
_atom_site_aniso_U_12
Fe1 0.0485(3) 0.0314(3) 0.0249(3) -0.00108(18) -0.00620(19) 0.00147(19)
N1 0.0479(14) 0.0345(13) 0.0315(14) 0.0018(10) -0.0040(11) 0.0008(10)
C1 0.0515(17) 0.0370(16) 0.0268(15) -0.0020(12) -0.0016(12) -0.0016(13)
N2 0.0537(14) 0.0353(13) 0.0332(14) 0.0024(11) -0.0082(11) -0.0003(11)
C2 0.0550(18) 0.0432(17) 0.0270(16) -0.0025(13) -0.0018(13) -0.0049(14)
N3 0.0500(13) 0.0340(13) 0.0282(13) -0.0013(10) -0.0072(10) -0.0015(11)
C3 0.069(2) 0.0486(19) 0.0330(17) -0.0036(14) -0.0021(15) -0.0040(16)
N4 0.0527(15) 0.0383(13) 0.0318(14) -0.0060(11) -0.0031(11) -0.0022(11)
C4 0.081(2) 0.060(2) 0.0337(18) -0.0068(16) -0.0032(17) -0.0095(19)
N5 0.0497(14) 0.0304(12) 0.0298(13) 0.0012(10) -0.0061(11) 0.0001(10)
C5 0.072(2) 0.068(2) 0.0300(18) 0.0054(16) -0.0086(16) -0.0080(18)
N6 0.0546(15) 0.0397(14) 0.0352(14) 0.0001(11) -0.0092(11) 0.0023(12)
C6 0.0568(18) 0.0527(19) 0.0315(17) 0.0070(14) -0.0063(14) -0.0026(15)
N7 0.0511(14) 0.0362(13) 0.0271(13) 0.0012(10) -0.0045(10) -0.0015(11)
C7 0.0505(17) 0.0446(17) 0.0299(16) 0.0032(13) -0.0046(13) -0.0051(14)
N8 0.0526(14) 0.0342(13) 0.0317(13) -0.0006(10) -0.0035(11) -0.0002(11)
C8 0.0508(17) 0.0372(16) 0.0296(16) 0.0002(12) -0.0045(13) -0.0036(13)
N9 0.0535(15) 0.0402(14) 0.0393(15) 0.0003(11) -0.0012(12) -0.0022(12)
C9 0.0516(17) 0.0362(16) 0.0361(17) -0.0020(13) -0.0063(13) -0.0015(13)
N10 0.0556(15) 0.0381(14) 0.0355(14) 0.0006(11) -0.0053(11) -0.0066(12)
C10 0.0543(17) 0.0317(15) 0.0451(19) -0.0049(13) -0.0118(14) 0.0044(13)
N11 0.0582(15) 0.0349(13) 0.0329(14) 0.0011(11) -0.0044(11) -0.0019(11)
C11 0.068(2) 0.0409(18) 0.054(2) 0.0008(16) -0.0154(17) 0.0074(16)
N12 0.0547(15) 0.0395(14) 0.0326(14) 0.0017(11) -0.0059(11) -0.0056(11)
C12 0.077(2) 0.049(2) 0.070(3) -0.0073(19) -0.018(2) 0.0216(19)
C13 0.069(2) 0.065(2) 0.076(3) -0.028(2) -0.016(2) 0.026(2)
C14 0.064(2) 0.055(2) 0.052(2) -0.0169(17) -0.0082(17) 0.0077(17)
C15 0.0529(17) 0.0351(16) 0.0442(19) -0.0092(14) -0.0103(14) 0.0040(13)
C16 0.0495(16) 0.0340(15) 0.0350(17) -0.0041(13) -0.0087(13) 0.0004(13)
C17 0.0551(18) 0.0336(15) 0.0260(15) -0.0009(12) -0.0067(13) -0.0029(13)
C18 0.0569(18) 0.0358(15) 0.0247(15) -0.0001(12) -0.0051(13) -0.0068(13)
C19 0.065(2) 0.0395(17) 0.0328(17) -0.0012(13) -0.0021(14) -0.0063(14)
C20 0.081(2) 0.0483(19) 0.0295(17) -0.0054(14) -0.0054(16) -0.0091(18)
C21 0.079(2) 0.057(2) 0.0338(18) -0.0005(15) -0.0207(17) -0.0039(19)
C22 0.064(2) 0.0458(19) 0.0397(19) -0.0014(14) -0.0148(16) 0.0019(15)
C23 0.0605(19) 0.0396(16) 0.0250(15) 0.0012(12) -0.0114(13) -0.0027(14)
C24 0.0551(18) 0.0344(15) 0.0309(16) -0.0007(12) -0.0055(14) -0.0014(13)
C25 0.0525(17) 0.0369(16) 0.0359(17) 0.0007(13) -0.0049(14) 0.0001(13)
C26 0.0528(18) 0.0405(17) 0.0393(18) 0.0017(14) -0.0052(14) 0.0063(14)
C27 0.061(2) 0.058(2) 0.056(2) -0.0010(18) -0.0116(17) 0.0088(17)
C28 0.065(2) 0.062(2) 0.073(3) -0.005(2) -0.011(2) 0.0230(19)
C29 0.068(2) 0.051(2) 0.082(3) -0.012(2) 0.002(2) 0.0159(18)
C30 0.061(2) 0.0462(19) 0.053(2) -0.0074(16) -0.0002(16) 0.0077(16)
C31 0.0517(17) 0.0360(16) 0.0400(18) -0.0001(13) -0.0011(14) 0.0026(13)
C32 0.0488(16) 0.0312(15) 0.0371(17) -0.0005(13) -0.0015(13) -0.0014(13)
C33 0.0510(17) 0.0404(16) 0.0279(15) 0.0022(13) -0.0072(13) 0.0055(13)
C34 0.067(2) 0.0463(19) 0.048(2) -0.0012(16) -0.0039(17) -0.0156(16)
C35 0.0560(19) 0.052(2) 0.052(2) 0.0030(17) -0.0010(16) -0.0153(16)
C36 0.066(2) 0.0363(16) 0.0381(18) -0.0044(13) -0.0023(15) -0.0066(14)
C37 0.089(3) 0.056(2) 0.042(2) -0.0066(17) -0.0082(18) -0.0135(19)
C38 0.082(2) 0.0418(19) 0.048(2) -0.0004(16) 0.0001(18) 0.0045(17)
C39 0.062(2) 0.0448(18) 0.051(2) -0.0038(16) 0.0102(16) -0.0018(16)
C40 0.069(3) 0.067(3) 0.097(4) 0.001(2) 0.015(2) 0.011(2)
C41 0.094(3) 0.063(2) 0.044(2) -0.0048(18) 0.0119(19) -0.010(2)
C42 0.0553(18) 0.0386(16) 0.0259(15) -0.0027(12) -0.0021(13) 0.0025(14)
C43 0.067(2) 0.0402(17) 0.046(2) 0.0067(15) -0.0014(16) -0.0102(16)
C44 0.061(2) 0.0477(19) 0.046(2) 0.0045(15) -0.0049(16) -0.0116(16)
C45 0.0605(19) 0.0404(17) 0.0348(17) 0.0073(13) -0.0065(14) 0.0010(14)
C46 0.083(3) 0.043(2) 0.075(3) 0.0098(19) -0.002(2) 0.0105(18)
C47 0.091(3) 0.070(3) 0.038(2) 0.0084(18) -0.0050(18) -0.002(2)
C48 0.0587(19) 0.0486(19) 0.0311(16) 0.0016(14) -0.0070(14) -0.0070(15)
C49 0.083(3) 0.064(2) 0.043(2) -0.0048(17) -0.0128(18) -0.016(2)
C50 0.064(2) 0.065(2) 0.048(2) 0.0084(18) -0.0041(17) 0.0038(18)
C51 0.125(5) 0.100(4) 0.156(6) -0.010(4) 0.020(4) 0.012(4)
C52 0.091(4) 0.089(4) 0.173(6) -0.008(4) 0.009(4) 0.001(3)
C53 0.092(3) 0.064(3) 0.146(5) 0.014(3) 0.010(3) 0.011(3)
C54 0.109(4) 0.080(3) 0.160(6) 0.022(4) -0.031(4) 0.007(3)
C55 0.093(4) 0.091(4) 0.167(6) 0.034(4) 0.010(4) 0.000(3)
C56 0.132(5) 0.105(4) 0.165(6) 0.011(4) 0.030(5) 0.008(4)
C57 0.190(8) 0.138(6) 0.192(8) 0.040(6) -0.072(7) -0.012(6)
C58 0.088(3) 0.063(3) 0.067(3) -0.008(2) 0.000(2) 0.002(2)
C59 0.105(4) 0.080(3) 0.064(3) 0.003(2) -0.012(3) 0.000(3)
C60 0.089(3) 0.083(3) 0.079(3) 0.010(3) 0.000(3) -0.008(2)
C61 0.082(3) 0.103(4) 0.080(3) 0.006(3) -0.008(3) 0.001(3)
C62 0.103(4) 0.093(3) 0.062(3) 0.003(2) -0.005(3) 0.009(3)
C63 0.086(3) 0.066(3) 0.069(3) -0.008(2) 0.005(2) 0.006(2)
C64 0.094(4) 0.203(8) 0.132(6) 0.024(5) -0.017(4) -0.011(5)
C76 0.097(5) 0.083(5) 0.087(5) 0.010(4) 0.000(4) -0.004(4)
C75 0.093(6) 0.080(5) 0.087(6) 0.021(5) 0.003(5) 0.013(5)
C65 0.107(7) 0.116(7) 0.118(7) 0.018(6) 0.006(6) 0.024(6)
C66 0.129(8) 0.125(8) 0.124(8) 0.014(7) 0.010(6) 0.028(7)
C68 0.126(7) 0.103(7) 0.139(8) 0.024(6) -0.010(6) 0.015(6)
C70 0.131(8) 0.123(7) 0.126(8) -0.016(6) 0.011(7) -0.015(6)
C67 0.139(10) 0.145(10) 0.145(10) 0.020(8) 0.016(8) -0.003(8)
C69 0.096(6) 0.091(6) 0.089(6) 0.021(5) 0.003(5) -0.004(5)
C71 0.134(8) 0.107(8) 0.127(8) 0.022(6) 0.007(7) 0.016(7)
C72 0.121(8) 0.099(7) 0.116(8) -0.005(6) -0.016(7) -0.022(6)
C73 0.140(11) 0.155(11) 0.152(11) 0.004(8) -0.016(8) -0.024(8)
C74 0.142(9) 0.153(9) 0.163(9) 0.011(8) -0.005(8) -0.010(8)
C77 0.129(12) 0.23(2) 0.138(14) 0.078(13) -0.036(10) -0.066(13)
C78 0.139(15) 0.130(16) 0.21(2) -0.012(15) 0.018(15) 0.002(13)

loop_
_atom_type_symbol
_atom_type_description
_atom_type_scat_dispersion_real
_atom_type_scat_dispersion_imag
_atom_type_scat_source
C C 0.0181 0.0091 'International Tables Vol C Tables 4.2.6.8 and 6.1.1.4'
H H 0.0000 0.0000 'International Tables Vol C Tables 4.2.6.8 and 6.1.1.4'
Fe Fe -1.1336 3.1974 'International Tables Vol C Tables 4.2.6.8 and 6.1.1.4'
N N 0.0311 0.0180 'International Tables Vol C Tables 4.2.6.8 and 6.1.1.4'

loop_
_geom_angle_atom_site_label_1
_geom_angle_atom_site_label_2
_geom_angle_atom_site_label_3
_geom_angle
_geom_angle_site_symmetry_1
_geom_angle_site_symmetry_3
_geom_angle_publ_flag
N1 Fe1 N5 178.66(10) . . ?
N1 Fe1 C33 89.67(11) . . ?
N1 Fe1 C42 90.79(11) . . ?
N3 Fe1 N1 90.01(10) . . ?
N3 Fe1 N5 89.76(10) . . ?
N3 Fe1 C33 91.12(11) . . ?
N3 Fe1 C42 89.94(11) . . ?
N5 Fe1 C33 89.02(11) . . ?
N5 Fe1 C42 90.53(11) . . ?
N7 Fe1 N1 89.79(10) . . ?
N7 Fe1 N3 179.00(10) . . ?
N7 Fe1 N5 90.46(10) . . ?
N7 Fe1 C33 89.86(11) . . ?
N7 Fe1 C42 89.08(11) . . ?
C33 Fe1 C42 178.85(11) . . ?
C1 N1 Fe1 126.07(19) . . ?
C1 N1 C8 108.0(2) . . ?
C8 N1 Fe1 125.9(2) . . ?
N1 C1 C2 109.4(3) . . ?
N8 C1 N1 126.8(3) . . ?
N8 C1 C2 123.7(3) . . ?
C8 N2 C9 121.0(3) . . ?
C3 C2 C1 132.7(3) . . ?
C3 C2 C7 120.6(3) . . ?
C7 C2 C1 106.7(3) . . ?
C9 N3 Fe1 125.7(2) . . ?
C9 N3 C16 108.3(2) . . ?
C16 N3 Fe1 126.04(19) . . ?
C2 C3 H3 121.2 . . ?
C4 C3 C2 117.7(3) . . ?
C4 C3 H3 121.2 . . ?
C17 N4 C16 121.1(3) . . ?
C3 C4 H4 119.3 . . ?
C3 C4 C5 121.5(3) . . ?
C5 C4 H4 119.3 . . ?
C17 N5 Fe1 126.4(2) . . ?
C24 N5 Fe1 125.5(2) . . ?
C24 N5 C17 108.0(2) . . ?
C4 C5 H5 119.4 . . ?
C6 C5 C4 121.2(3) . . ?
C6 C5 H5 119.4 . . ?
C25 N6 C24 121.5(3) . . ?
C5 C6 H6 121.2 . . ?
C5 C6 C7 117.5(3) . . ?
C7 C6 H6 121.2 . . ?
C25 N7 Fe1 125.8(2) . . ?
C25 N7 C32 108.6(2) . . ?
C32 N7 Fe1 125.6(2) . . ?
C2 C7 C8 106.1(3) . . ?
C6 C7 C2 121.4(3) . . ?
C6 C7 C8 132.2(3) . . ?
C1 N8 C32 121.4(3) . . ?
N1 C8 C7 109.7(3) . . ?
N2 C8 N1 127.2(3) . . ?
N2 C8 C7 122.5(3) . . ?
C33 N9 C35 111.9(3) . . ?
C33 N9 C39 128.8(3) . . ?
C35 N9 C39 119.2(3) . . ?
N2 C9 N3 127.3(3) . . ?
N2 C9 C10 122.9(3) . . ?
N3 C9 C10 109.3(3) . . ?
C33 N10 C34 112.1(3) . . ?
C33 N10 C36 128.6(3) . . ?
C34 N10 C36 119.0(3) . . ?
C11 C10 C9 132.0(3) . . ?
C11 C10 C15 121.7(3) . . ?
C15 C10 C9 106.3(3) . . ?
C42 N11 C45 128.6(3) . . ?
C43 N11 C42 112.3(3) . . ?
C43 N11 C45 119.0(3) . . ?
C10 C11 H11 121.3 . . ?
C12 C11 C10 117.5(3) . . ?
C12 C11 H11 121.3 . . ?
C42 N12 C44 112.1(3) . . ?
C42 N12 C48 128.5(3) . . ?
C44 N12 C48 119.3(3) . . ?
C11 C12 H12 119.4 . . ?
C11 C12 C13 121.2(3) . . ?
C13 C12 H12 119.4 . . ?
C12 C13 H13 119.0 . . ?
C14 C13 C12 122.1(4) . . ?
C14 C13 H13 119.0 . . ?
C13 C14 H14 121.5 . . ?
C13 C14 C15 116.9(4) . . ?
C15 C14 H14 121.5 . . ?
C10 C15 C16 106.4(3) . . ?
C14 C15 C10 120.7(3) . . ?
C14 C15 C16 132.9(3) . . ?
N3 C16 C15 109.4(3) . . ?
N4 C16 N3 126.8(3) . . ?
N4 C16 C15 123.0(3) . . ?
N4 C17 N5 127.0(3) . . ?
N4 C17 C18 122.8(3) . . ?
N5 C17 C18 110.0(3) . . ?
C19 C18 C17 133.2(3) . . ?
C19 C18 C23 121.0(3) . . ?
C23 C18 C17 105.6(3) . . ?
C18 C19 H19 121.0 . . ?
C18 C19 C20 118.1(3) . . ?
C20 C19 H19 121.0 . . ?
C19 C20 H20 119.4 . . ?
C21 C20 C19 121.3(3) . . ?
C21 C20 H20 119.3 . . ?
C20 C21 H21 119.3 . . ?
C20 C21 C22 121.5(3) . . ?
C22 C21 H21 119.3 . . ?
C21 C22 H22 121.2 . . ?
C23 C22 C21 117.6(3) . . ?
C23 C22 H22 121.2 . . ?
C18 C23 C24 106.7(3) . . ?
C22 C23 C18 120.4(3) . . ?
C22 C23 C24 132.9(3) . . ?
N5 C24 C23 109.7(3) . . ?
N6 C24 N5 126.8(3) . . ?
N6 C24 C23 123.1(3) . . ?
N6 C25 N7 127.2(3) . . ?
N6 C25 C26 123.7(3) . . ?
N7 C25 C26 108.9(3) . . ?
C27 C26 C25 132.8(3) . . ?
C27 C26 C31 120.6(3) . . ?
C31 C26 C25 106.6(3) . . ?
C26 C27 H27 121.1 . . ?
C28 C27 C26 117.8(4) . . ?
C28 C27 H27 121.1 . . ?
C27 C28 H28 119.3 . . ?
C27 C28 C29 121.4(3) . . ?
C29 C28 H28 119.3 . . ?
C28 C29 H29 119.4 . . ?
C30 C29 C28 121.2(3) . . ?
C30 C29 H29 119.4 . . ?
C29 C30 H30 121.1 . . ?
C29 C30 C31 117.7(3) . . ?
C31 C30 H30 121.1 . . ?
C26 C31 C32 106.8(3) . . ?
C30 C31 C26 121.2(3) . . ?
C30 C31 C32 131.9(3) . . ?
N7 C32 C31 109.0(3) . . ?
N8 C32 N7 127.3(3) . . ?
N8 C32 C31 123.3(3) . . ?
N9 C33 Fe1 128.9(2) . . ?
N9 C33 N10 101.9(3) . . ?
N10 C33 Fe1 129.1(2) . . ?
N10 C34 H34 126.7 . . ?
C35 C34 N10 106.6(3) . . ?
C35 C34 H34 126.7 . . ?
N9 C35 H35 126.2 . . ?
C34 C35 N9 107.6(3) . . ?
C34 C35 H35 126.2 . . ?
N10 C36 H36 108.1 . . ?
N10 C36 C37 111.3(3) . . ?
N10 C36 C38 109.4(3) . . ?
C37 C36 H36 108.1 . . ?
C38 C36 H36 108.1 . . ?
C38 C36 C37 111.8(3) . . ?
C36 C37 H37A 109.5 . . ?
C36 C37 H37B 109.5 . . ?
C36 C37 H37C 109.5 . . ?
H37A C37 H37B 109.5 . . ?
H37A C37 H37C 109.5 . . ?
H37B C37 H37C 109.5 . . ?
C36 C38 H38A 109.5 . . ?
C36 C38 H38B 109.5 . . ?
C36 C38 H38C 109.5 . . ?
H38A C38 H38B 109.5 . . ?
H38A C38 H38C 109.5 . . ?
H38B C38 H38C 109.5 . . ?
N9 C39 H39 107.8 . . ?
N9 C39 C40 110.2(3) . . ?
N9 C39 C41 110.2(3) . . ?
C40 C39 H39 107.8 . . ?
C40 C39 C41 112.8(3) . . ?
C41 C39 H39 107.8 . . ?
C39 C40 H40A 109.5 . . ?
C39 C40 H40B 109.5 . . ?
C39 C40 H40C 109.5 . . ?
H40A C40 H40B 109.5 . . ?
H40A C40 H40C 109.5 . . ?
H40B C40 H40C 109.5 . . ?
C39 C41 H41A 109.5 . . ?
C39 C41 H41B 109.5 . . ?
C39 C41 H41C 109.5 . . ?
H41A C41 H41B 109.5 . . ?
H41A C41 H41C 109.5 . . ?
H41B C41 H41C 109.5 . . ?
N11 C42 Fe1 129.4(2) . . ?
N12 C42 Fe1 129.3(2) . . ?
N12 C42 N11 101.3(3) . . ?
N11 C43 H43 126.5 . . ?
C44 C43 N11 107.1(3) . . ?
C44 C43 H43 126.5 . . ?
N12 C44 H44 126.4 . . ?
C43 C44 N12 107.2(3) . . ?
C43 C44 H44 126.4 . . ?
N11 C45 H45 107.9 . . ?
N11 C45 C46 110.2(3) . . ?
N11 C45 C47 110.1(3) . . ?
C46 C45 H45 107.9 . . ?
C47 C45 H45 107.9 . . ?
C47 C45 C46 112.7(3) . . ?
C45 C46 H46A 109.5 . . ?
C45 C46 H46B 109.5 . . ?
C45 C46 H46C 109.5 . . ?
H46A C46 H46B 109.5 . . ?
H46A C46 H46C 109.5 . . ?
H46B C46 H46C 109.5 . . ?
C45 C47 H47A 109.5 . . ?
C45 C47 H47B 109.5 . . ?
C45 C47 H47C 109.5 . . ?
H47A C47 H47B 109.5 . . ?
H47A C47 H47C 109.5 . . ?
H47B C47 H47C 109.5 . . ?
N12 C48 H48 107.8 . . ?
N12 C48 C49 111.0(3) . . ?
N12 C48 C50 109.7(3) . . ?
C49 C48 H48 107.8 . . ?
C50 C48 H48 107.8 . . ?
C50 C48 C49 112.6(3) . . ?
C48 C49 H49A 109.5 . . ?
C48 C49 H49B 109.5 . . ?
C48 C49 H49C 109.5 . . ?
H49A C49 H49B 109.5 . . ?
H49A C49 H49C 109.5 . . ?
H49B C49 H49C 109.5 . . ?
C48 C50 H50A 109.5 . . ?
C48 C50 H50B 109.5 . . ?
C48 C50 H50C 109.5 . . ?
H50A C50 H50B 109.5 . . ?
H50A C50 H50C 109.5 . . ?
H50B C50 H50C 109.5 . . ?
C52 C51 H51 120.0 . . ?
C56 C51 H51 120.0 . . ?
C56 C51 C52 120.0(8) . . ?
C51 C52 H52 119.1 . . ?
C51 C52 C53 121.9(7) . . ?
C53 C52 H52 119.1 . . ?
C52 C53 H53 120.1 . . ?
C52 C53 C54 119.8(7) . . ?
C54 C53 H53 120.1 . . ?
C53 C54 C55 115.6(7) . . ?
C53 C54 C57 120.5(9) . . ?
C55 C54 C57 123.9(8) . . ?
C54 C55 H55 117.9 . . ?
C56 C55 C54 124.2(7) . . ?
C56 C55 H55 117.9 . . ?
C51 C56 H56 120.8 . . ?
C55 C56 C51 118.3(8) . . ?
C55 C56 H56 120.8 . . ?
C54 C57 H57A 109.5 . . ?
C54 C57 H57B 109.5 . . ?
C54 C57 H57C 109.5 . . ?
H57A C57 H57B 109.5 . . ?
H57A C57 H57C 109.5 . . ?
H57B C57 H57C 109.5 . . ?
C59 C58 H58 120.0 . . ?
C59 C58 C63 120.0(5) . . ?
C63 C58 H58 120.0 . . ?
C58 C59 H59 120.0 . . ?
C60 C59 C58 120.0(5) . . ?
C60 C59 H59 120.0 . . ?
C59 C60 H60 119.1 . . ?
C59 C60 C61 121.8(5) . . ?
C61 C60 H60 119.1 . . ?
C60 C61 C62 117.6(5) . . ?
C60 C61 C64 121.6(5) . . ?
C62 C61 C64 120.8(5) . . ?
C61 C62 H62 119.3 . . ?
C63 C62 C61 121.4(5) . . ?
C63 C62 H62 119.3 . . ?
C58 C63 H63 120.4 . . ?
C62 C63 C58 119.3(5) . . ?
C62 C63 H63 120.4 . . ?
C61 C64 H64A 109.5 . . ?
C61 C64 H64B 109.5 . . ?
C61 C64 H64C 109.5 . . ?
H64A C64 H64B 109.5 . . ?
H64A C64 H64C 109.5 . . ?
H64B C64 H64C 109.5 . . ?
C75 C76 C70 120.0 . . ?
C75 C76 C77 117.6(11) . . ?
C70 C76 C77 122.3(10) . . ?
C76 C75 H75 120.0 . . ?
C76 C75 C65 120.0 . . ?
C65 C75 H75 120.0 . . ?
C75 C65 H65 120.0 . . ?
C66 C65 C75 120.0 . . ?
C66 C65 H65 120.0 . . ?
C65 C66 H66 120.0 . . ?
C68 C66 C65 120.0 . . ?
C68 C66 H66 120.0 . . ?
C66 C68 H68 120.0 . . ?
C66 C68 C70 120.0 . . ?
C70 C68 H68 120.0 . . ?
C76 C70 H70 120.0 . . ?
C68 C70 C76 120.0 . . ?
C68 C70 H70 120.0 . . ?
C69 C67 H67 120.0 . . ?
C69 C67 C74 120.0 . . ?
C74 C67 H67 120.0 . . ?
C67 C69 C71 120.0 . . ?
C67 C69 C78 110.0(12) . . ?
C71 C69 C78 130.0(12) . . ?
C69 C71 H71 120.0 . . ?
C72 C71 C69 120.0 . . ?
C72 C71 H71 120.0 . . ?
C71 C72 H72 120.0 . . ?
C73 C72 C71 120.0 . . ?
C73 C72 H72 120.0 . . ?
C72 C73 H73 120.0 . . ?
C72 C73 C74 120.0 . . ?
C74 C73 H73 120.0 . . ?
C67 C74 H74 120.0 . . ?
C73 C74 C67 120.0 . . ?
C73 C74 H74 120.0 . . ?
C76 C77 H77A 109.5 . . ?
C76 C77 H77B 109.5 . . ?
C76 C77 H77C 109.5 . . ?
H77A C77 H77B 109.5 . . ?
H77A C77 H77C 109.5 . . ?
H77B C77 H77C 109.5 . . ?
C69 C78 H78A 109.5 . . ?
C69 C78 H78B 109.5 . . ?
C69 C78 H78C 109.5 . . ?
H78A C78 H78B 109.5 . . ?
H78A C78 H78C 109.5 . . ?
H78B C78 H78C 109.5 . . ?

loop_
_geom_bond_atom_site_label_1
_geom_bond_atom_site_label_2
_geom_bond_distance
_geom_bond_site_symmetry_2
_geom_bond_publ_flag
Fe1 N1 1.910(3) . ?
Fe1 N3 1.905(2) . ?
Fe1 N5 1.914(2) . ?
Fe1 N7 1.902(2) . ?
Fe1 C33 2.163(3) . ?
Fe1 C42 2.165(3) . ?
N1 C1 1.376(4) . ?
N1 C8 1.379(4) . ?
C1 C2 1.466(4) . ?
C1 N8 1.326(4) . ?
N2 C8 1.325(4) . ?
N2 C9 1.335(4) . ?
C2 C3 1.394(4) . ?
C2 C7 1.401(5) . ?
N3 C9 1.376(4) . ?
N3 C16 1.378(4) . ?
C3 H3 0.9500 . ?
C3 C4 1.378(5) . ?
N4 C16 1.335(4) . ?
N4 C17 1.333(4) . ?
C4 H4 0.9500 . ?
C4 C5 1.400(6) . ?
N5 C17 1.372(4) . ?
N5 C24 1.371(4) . ?
C5 H5 0.9500 . ?
C5 C6 1.380(5) . ?
N6 C24 1.338(4) . ?
N6 C25 1.330(4) . ?
C6 H6 0.9500 . ?
C6 C7 1.390(4) . ?
N7 C25 1.380(4) . ?
N7 C32 1.381(4) . ?
C7 C8 1.464(4) . ?
N8 C32 1.327(4) . ?
N9 C33 1.376(4) . ?
N9 C35 1.380(4) . ?
N9 C39 1.472(4) . ?
C9 C10 1.460(4) . ?
N10 C33 1.377(4) . ?
N10 C34 1.387(4) . ?
N10 C36 1.466(4) . ?
C10 C11 1.385(5) . ?
C10 C15 1.407(5) . ?
N11 C42 1.380(4) . ?
N11 C43 1.368(4) . ?
N11 C45 1.471(4) . ?
C11 H11 0.9500 . ?
C11 C12 1.377(5) . ?
N12 C42 1.370(4) . ?
N12 C44 1.377(4) . ?
N12 C48 1.473(4) . ?
C12 H12 0.9500 . ?
C12 C13 1.397(6) . ?
C13 H13 0.9500 . ?
C13 C14 1.384(5) . ?
C14 H14 0.9500 . ?
C14 C15 1.396(5) . ?
C15 C16 1.455(4) . ?
C17 C18 1.458(4) . ?
C18 C19 1.380(4) . ?
C18 C23 1.412(5) . ?
C19 H19 0.9500 . ?
C19 C20 1.386(5) . ?
C20 H20 0.9500 . ?
C20 C21 1.380(5) . ?
C21 H21 0.9500 . ?
C21 C22 1.394(5) . ?
C22 H22 0.9500 . ?
C22 C23 1.391(4) . ?
C23 C24 1.449(4) . ?
C25 C26 1.463(4) . ?
C26 C27 1.388(5) . ?
C26 C31 1.402(4) . ?
C27 H27 0.9500 . ?
C27 C28 1.381(5) . ?
C28 H28 0.9500 . ?
C28 C29 1.391(6) . ?
C29 H29 0.9500 . ?
C29 C30 1.379(5) . ?
C30 H30 0.9500 . ?
C30 C31 1.387(5) . ?
C31 C32 1.456(4) . ?
C34 H34 0.9500 . ?
C34 C35 1.325(5) . ?
C35 H35 0.9500 . ?
C36 H36 1.0000 . ?
C36 C37 1.524(5) . ?
C36 C38 1.523(5) . ?
C37 H37A 0.9800 . ?
C37 H37B 0.9800 . ?
C37 H37C 0.9800 . ?
C38 H38A 0.9800 . ?
C38 H38B 0.9800 . ?
C38 H38C 0.9800 . ?
C39 H39 1.0000 . ?
C39 C40 1.507(6) . ?
C39 C41 1.522(6) . ?
C40 H40A 0.9800 . ?
C40 H40B 0.9800 . ?
C40 H40C 0.9800 . ?
C41 H41A 0.9800 . ?
C41 H41B 0.9800 . ?
C41 H41C 0.9800 . ?
C43 H43 0.9500 . ?
C43 C44 1.318(5) . ?
C44 H44 0.9500 . ?
C45 H45 1.0000 . ?
C45 C46 1.530(5) . ?
C45 C47 1.519(5) . ?
C46 H46A 0.9800 . ?
C46 H46B 0.9800 . ?
C46 H46C 0.9800 . ?
C47 H47A 0.9800 . ?
C47 H47B 0.9800 . ?
C47 H47C 0.9800 . ?
C48 H48 1.0000 . ?
C48 C49 1.525(5) . ?
C48 C50 1.519(5) . ?
C49 H49A 0.9800 . ?
C49 H49B 0.9800 . ?
C49 H49C 0.9800 . ?
C50 H50A 0.9800 . ?
C50 H50B 0.9800 . ?
C50 H50C 0.9800 . ?
C51 H51 0.9500 . ?
C51 C52 1.365(10) . ?
C51 C56 1.359(10) . ?
C52 H52 0.9500 . ?
C52 C53 1.378(10) . ?
C53 H53 0.9500 . ?
C53 C54 1.383(8) . ?
C54 C55 1.412(10) . ?
C54 C57 1.443(11) . ?
C55 H55 0.9500 . ?
C55 C56 1.347(11) . ?
C56 H56 0.9500 . ?
C57 H57A 0.9800 . ?
C57 H57B 0.9800 . ?
C57 H57C 0.9800 . ?
C58 H58 0.9500 . ?
C58 C59 1.369(7) . ?
C58 C63 1.378(6) . ?
C59 H59 0.9500 . ?
C59 C60 1.363(7) . ?
C60 H60 0.9500 . ?
C60 C61 1.370(7) . ?
C61 C62 1.391(7) . ?
C61 C64 1.522(8) . ?
C62 H62 0.9500 . ?
C62 C63 1.371(7) . ?
C63 H63 0.9500 . ?
C64 H64A 0.9800 . ?
C64 H64B 0.9800 . ?
C64 H64C 0.9800 . ?
C76 C75 1.3900 . ?
C76 C70 1.3900 . ?
C76 C77 1.45(2) . ?
C75 H75 0.9500 . ?
C75 C65 1.3900 . ?
C65 H65 0.9500 . ?
C65 C66 1.3900 . ?
C66 H66 0.9500 . ?
C66 C68 1.3900 . ?
C68 H68 0.9500 . ?
C68 C70 1.3900 . ?
C70 H70 0.9500 . ?
C67 H67 0.9500 . ?
C67 C69 1.3900 . ?
C67 C74 1.3900 . ?
C69 C71 1.3900 . ?
C69 C78 1.49(2) . ?
C71 H71 0.9500 . ?
C71 C72 1.3900 . ?
C72 H72 0.9500 . ?
C72 C73 1.3900 . ?
C73 H73 0.9500 . ?
C73 C74 1.3900 . ?
C74 H74 0.9500 . ?
C77 H77A 0.9800 . ?
C77 H77B 0.9800 . ?
C77 H77C 0.9800 . ?
C78 H78A 0.9800 . ?
C78 H78B 0.9800 . ?
C78 H78C 0.9800 . ?
